data_7026692
loop_
_publ_author_name
'Chen, Tsun-Ren'
'Lee, Hsiu-Pen'
'Chen, Jhy-Der'
'Chen, Kelvin H.-C.'

_publ_section_title
;
 An 18+\d iridium dimer releasing metalloradicals spontaneously.
;
_journal_issue 40
_journal_name_full 'Dalton transactions (Cambridge, England : 2003)'
_journal_page_first 9458
_journal_page_last 9461
_journal_paper_doi 10.1039/c0dt00605j
_journal_volume 39
_journal_year 2010
_chemical_formula_moiety 'C52 H24 Cl F8 Ir2 N4 O4, 4(C H2 Cl2)'
_chemical_formula_sum 'C56 H32 Cl9 F8 Ir2 N4 O4'
_chemical_formula_weight 1680.31
_space_group_IT_number 41
_symmetry_cell_setting orthorhombic
_symmetry_Int_Tables_number 41
_symmetry_space_group_name_Hall 'A 2 -2ab'
_symmetry_space_group_name_H-M 'A b a 2'
_atom_sites_solution_hydrogens geom
_atom_sites_solution_primary direct
_atom_sites_solution_secondary difmap
_audit_creation_method SHELXL-97
_cell_angle_alpha 90.00
_cell_angle_beta 90.00
_cell_angle_gamma 90.00
_cell_formula_units_Z 4
_cell_length_a 21.8706(4)
_cell_length_b 14.4783(3)
_cell_length_c 16.9835(3)
_cell_measurement_reflns_used 18102
_cell_measurement_temperature 100(2)
_cell_measurement_theta_max 29.1567
_cell_measurement_theta_min 2.6124
_cell_volume 5377.81(18)
_computing_cell_refinement
;
CrysAlis RED, Oxford Diffraction Ltd.,
Version 1.171.32.29 (release 10-06-2008 CrysAlis171 .NET)
(compiled Jun 10 2008,16:49:55)
;
_computing_data_collection
;
CrysAlis CCD, Oxford Diffraction Ltd.,
Version 1.171.32.29 (release 10-06-2008 CrysAlis171 .NET)
(compiled Jun 10 2008,16:49:55)
;
_computing_data_reduction
;
CrysAlis RED, Oxford Diffraction Ltd.,
Version 1.171.32.29 (release 10-06-2008 CrysAlis171 .NET)
(compiled Jun 10 2008,16:49:55)
;
_computing_molecular_graphics 'Bruker SHELXTL'
_computing_publication_material 'Bruker SHELXTL'
_computing_structure_refinement 'SHELXL-97 (Sheldrick, 1997)'
_computing_structure_solution 'SHELXS-97 (Sheldrick, 1990)'
_diffrn_ambient_temperature 100(2)
_diffrn_measured_fraction_theta_full 0.998
_diffrn_measured_fraction_theta_max 0.927
_diffrn_measurement_device_type 'CCD detector'
_diffrn_measurement_method 'omega scan'
_diffrn_radiation_monochromator graphite
_diffrn_radiation_probe x-ray
_diffrn_radiation_type MoK\a
_diffrn_radiation_wavelength 0.71073
_diffrn_reflns_av_R_equivalents 0.0343
_diffrn_reflns_av_sigmaI/netI 0.0294
_diffrn_reflns_limit_h_max 26
_diffrn_reflns_limit_h_min -28
_diffrn_reflns_limit_k_max 18
_diffrn_reflns_limit_k_min -19
_diffrn_reflns_limit_l_max 20
_diffrn_reflns_limit_l_min -23
_diffrn_reflns_number 25544
_diffrn_reflns_theta_full 25.00
_diffrn_reflns_theta_max 29.28
_diffrn_reflns_theta_min 2.62
_diffrn_source 'fine-focus sealed tube'
_exptl_absorpt_coefficient_mu 5.473
_exptl_absorpt_correction_T_max 1.00000
_exptl_absorpt_correction_T_min 0.49853
_exptl_absorpt_correction_type multi-scan
_exptl_absorpt_process_details
;
CrysAlis RED, Oxford Diffraction Ltd.,
Version 1.171.32.29 (release 10-06-2008 CrysAlis171 .NET)
(compiled Jun 10 2008,16:49:55)
Empirical absorption correction using spherical harmonics,
implemented in SCALE3 ABSPACK scaling algorithm.
;
_exptl_crystal_colour orange
_exptl_crystal_density_diffrn 2.075
_exptl_crystal_density_method 'not measured'
_exptl_crystal_description parallelepiped
_exptl_crystal_F_000 3228
_exptl_crystal_size_max 0.52
_exptl_crystal_size_mid 0.36
_exptl_crystal_size_min 0.28
_refine_diff_density_max 2.099
_refine_diff_density_min -1.045
_refine_diff_density_rms 0.140
_refine_ls_abs_structure_details 'Flack H D (1983), Acta Cryst. A39, 876-881'
_refine_ls_abs_structure_Flack 0.028(6)
_refine_ls_extinction_method none
_refine_ls_goodness_of_fit_ref 1.192
_refine_ls_matrix_type full
_refine_ls_number_parameters 375
_refine_ls_number_reflns 6320
_refine_ls_number_restraints 1
_refine_ls_restrained_S_all 1.192
_refine_ls_R_factor_all 0.0367
_refine_ls_R_factor_gt 0.0317
_refine_ls_shift/su_max 0.004
_refine_ls_shift/su_mean 0.000
_refine_ls_structure_factor_coef Fsqd
_refine_ls_weighting_details 'calc w=1/[\s^2^(Fo^2^)+(0.0247P)^2^+24.9548P] where P=(Fo^2^+2Fc^2^)/3'
_refine_ls_weighting_scheme calc
_refine_ls_wR_factor_gt 0.0637
_refine_ls_wR_factor_ref 0.0647
_reflns_number_gt 5846
_reflns_number_total 6320
_reflns_threshold_expression >2sigma(I)
_cod_data_source_file c0dt00605j.txt
_cod_data_source_block 1
_cod_database_code 7026692

loop_
_symmetry_equiv_pos_as_xyz
'x, y, z'
'-x, -y, z'
'-x+1/2, y+1/2, z'
'x+1/2, -y+1/2, z'
'x, y+1/2, z+1/2'
'-x, -y+1/2, z+1/2'
'-x+1/2, y+1, z+1/2'
'x+1/2, -y+1, z+1/2'

loop_
_atom_site_label
_atom_site_type_symbol
_atom_site_fract_x
_atom_site_fract_y
_atom_site_fract_z
_atom_site_U_iso_or_equiv
_atom_site_adp_type
_atom_site_occupancy
_atom_site_symmetry_multiplicity
_atom_site_calc_flag
_atom_site_refinement_flags
Ir Ir 0.993582(6) 0.395350(11) 0.72552(2) 0.01082(5) Uani 1 1 d .
Cl1 Cl 1.0000 0.5000 0.61127(11) 0.0135(3) Uani 1 2 d S
Cl2 Cl 0.76740(8) 0.22092(13) 0.54419(11) 0.0368(4) Uani 1 1 d .
Cl3 Cl 0.78751(7) 0.32083(12) 0.39864(10) 0.0308(4) Uani 1 1 d .
Cl4 Cl 1.09002(9) -0.02547(13) 0.7280(2) 0.0515(4) Uani 1 1 d .
Cl5 Cl 1.08311(9) 0.02771(13) 0.89204(13) 0.0409(4) Uani 1 1 d .
F1 F 1.06320(17) 0.0617(2) 0.5144(2) 0.0268(8) Uani 1 1 d .
F2 F 0.90482(15) 0.2305(3) 0.6288(2) 0.0229(8) Uani 1 1 d .
F3 F 0.89574(16) 0.1417(3) 0.99072(19) 0.0252(8) Uani 1 1 d .
F4 F 1.06800(15) 0.2685(3) 0.8688(2) 0.0262(8) Uani 1 1 d .
O1 O 1.16938(16) 0.3043(3) 0.6965(2) 0.0165(8) Uani 1 1 d .
O2 O 0.81147(17) 0.3405(3) 0.7627(2) 0.0139(8) Uani 1 1 d .
N1 N 1.08522(19) 0.3779(3) 0.7371(3) 0.0107(10) Uani 1 1 d .
N2 N 0.89965(18) 0.3956(3) 0.7154(4) 0.0119(10) Uani 1 1 d .
C1 C 1.1340(2) 0.4090(4) 0.7829(3) 0.0138(11) Uani 1 1 d .
C2 C 1.1370(3) 0.4676(4) 0.8476(3) 0.0148(11) Uani 1 1 d .
H2A H 1.1016 0.4967 0.8687 0.018 Uiso 1 1 calc R
C3 C 1.1935(4) 0.4810(5) 0.8790(5) 0.0218(17) Uani 1 1 d .
H3A H 1.1974 0.5207 0.9233 0.026 Uiso 1 1 calc R
C4 C 1.2456(3) 0.4395(4) 0.8494(3) 0.0223(13) Uani 1 1 d .
H4A H 1.2839 0.4530 0.8731 0.027 Uiso 1 1 calc R
C5 C 1.2437(3) 0.3790(4) 0.7864(4) 0.0193(12) Uani 1 1 d .
H5A H 1.2790 0.3492 0.7659 0.023 Uiso 1 1 calc R
C6 C 1.1855(3) 0.3657(4) 0.7558(3) 0.0153(11) Uani 1 1 d .
C7 C 1.1089(2) 0.3156(4) 0.6897(3) 0.0123(10) Uani 1 1 d .
C8 C 1.0683(2) 0.2574(4) 0.6436(3) 0.0124(10) Uani 1 1 d .
C9 C 1.0895(3) 0.1863(4) 0.5974(3) 0.0179(11) Uani 1 1 d .
H9A H 1.1320 0.1756 0.5899 0.021 Uiso 1 1 calc R
C10 C 1.0452(3) 0.1309(4) 0.5624(3) 0.0198(12) Uani 1 1 d .
C11 C 0.9837(3) 0.1456(4) 0.5733(3) 0.0200(12) Uani 1 1 d .
H11A H 0.9542 0.1065 0.5493 0.024 Uiso 1 1 calc R
C12 C 0.9661(3) 0.2187(4) 0.6202(3) 0.0164(11) Uani 1 1 d .
C13 C 1.0061(2) 0.2793(4) 0.6578(3) 0.0140(10) Uani 1 1 d .
C14 C 0.8518(2) 0.4278(4) 0.6665(3) 0.0148(11) Uani 1 1 d .
C15 C 0.8499(3) 0.4832(4) 0.5996(4) 0.0167(12) Uani 1 1 d .
H15A H 0.8863 0.5056 0.5759 0.020 Uiso 1 1 calc R
C16 C 0.7939(4) 0.5042(4) 0.5691(5) 0.0193(16) Uani 1 1 d .
H16A H 0.7913 0.5415 0.5231 0.023 Uiso 1 1 calc R
C17 C 0.7388(3) 0.4710(4) 0.6053(4) 0.0220(13) Uani 1 1 d .
H17A H 0.7003 0.4880 0.5838 0.026 Uiso 1 1 calc R
C18 C 0.7408(3) 0.4149(4) 0.6707(3) 0.0196(12) Uani 1 1 d .
H18A H 0.7048 0.3916 0.6950 0.024 Uiso 1 1 calc R
C19 C 0.7980(3) 0.3949(4) 0.6983(3) 0.0155(11) Uani 1 1 d .
C20 C 0.8727(2) 0.3453(4) 0.7692(3) 0.0109(10) Uani 1 1 d .
C21 C 0.9080(2) 0.2979(4) 0.8272(3) 0.0142(11) Uani 1 1 d .
C22 C 0.8805(3) 0.2423(4) 0.8839(3) 0.0175(12) Uani 1 1 d .
H22A H 0.8373 0.2357 0.8874 0.021 Uiso 1 1 calc R
C23 C 0.9196(3) 0.1973(4) 0.9347(3) 0.0191(12) Uani 1 1 d .
C24 C 0.9818(3) 0.2060(4) 0.9287(4) 0.0215(12) Uani 1 1 d .
H24A H 1.0080 0.1728 0.9632 0.026 Uiso 1 1 calc R
C25 C 1.0059(2) 0.2634(4) 0.8723(3) 0.0174(11) Uani 1 1 d .
C26 C 0.9713(3) 0.3128(4) 0.8182(3) 0.0136(10) Uani 1 1 d .
C27 C 0.8221(3) 0.2649(5) 0.4792(4) 0.0267(14) Uani 1 1 d .
H27A H 0.8481 0.2138 0.4597 0.032 Uiso 1 1 calc R
H27B H 0.8487 0.3092 0.5075 0.032 Uiso 1 1 calc R
C28 C 1.0776(4) 0.0643(6) 0.7941(5) 0.0425(18) Uani 1 1 d .
H28A H 1.1080 0.1137 0.7845 0.051 Uiso 1 1 calc R
H28B H 1.0364 0.0907 0.7850 0.051 Uiso 1 1 calc R

loop_
_atom_site_aniso_label
_atom_site_aniso_U_11
_atom_site_aniso_U_22
_atom_site_aniso_U_33
_atom_site_aniso_U_23
_atom_site_aniso_U_13
_atom_site_aniso_U_12
Ir 0.01350(8) 0.00854(7) 0.01042(8) 0.00076(14) -0.0001(2) -0.00099(6)
Cl1 0.0164(9) 0.0125(8) 0.0114(8) 0.000 0.000 -0.0030(7)
Cl2 0.0346(9) 0.0418(10) 0.0341(10) -0.0001(8) 0.0110(7) -0.0113(7)
Cl3 0.0327(9) 0.0313(9) 0.0286(9) 0.0027(7) -0.0070(6) 0.0052(7)
Cl4 0.0616(11) 0.0406(9) 0.0523(12) -0.0109(17) -0.0070(17) -0.0002(7)
Cl5 0.0422(10) 0.0306(9) 0.0498(12) 0.0063(9) 0.0070(9) -0.0001(8)
F1 0.041(2) 0.0184(18) 0.0207(19) -0.0088(15) 0.0010(15) 0.0044(16)
F2 0.0191(17) 0.0232(19) 0.026(2) -0.0128(16) -0.0051(14) -0.0046(14)
F3 0.034(2) 0.0268(19) 0.0149(19) 0.0102(15) -0.0008(14) -0.0075(16)
F4 0.0200(18) 0.034(2) 0.025(2) 0.0123(16) -0.0070(14) -0.0010(15)
O1 0.0133(18) 0.017(2) 0.019(2) -0.0007(15) 0.0003(13) 0.0030(15)
O2 0.019(2) 0.011(2) 0.0122(19) 0.0038(15) -0.0010(15) -0.0054(15)
N1 0.0171(19) 0.010(2) 0.005(3) 0.0013(17) 0.0015(16) -0.0018(14)
N2 0.0171(17) 0.0100(17) 0.009(3) 0.006(2) 0.002(2) 0.0010(16)
C1 0.018(3) 0.011(3) 0.013(3) 0.001(2) -0.0018(19) -0.001(2)
C2 0.024(3) 0.015(3) 0.006(3) 0.002(2) 0.001(2) -0.001(2)
C3 0.036(4) 0.009(3) 0.020(4) 0.002(3) -0.006(3) -0.005(3)
C4 0.024(3) 0.020(3) 0.023(3) 0.003(3) -0.013(2) -0.009(2)
C5 0.019(3) 0.012(3) 0.027(3) 0.002(2) -0.002(2) 0.002(2)
C6 0.021(3) 0.006(2) 0.019(3) 0.003(2) 0.001(2) -0.002(2)
C7 0.019(3) 0.009(2) 0.009(2) 0.004(2) 0.001(2) 0.000(2)
C8 0.021(3) 0.009(3) 0.008(3) 0.002(2) -0.0029(19) 0.000(2)
C9 0.023(3) 0.020(3) 0.011(3) 0.004(2) -0.001(2) 0.004(2)
C10 0.040(4) 0.007(2) 0.013(3) -0.004(2) 0.004(2) 0.002(2)
C11 0.029(3) 0.015(3) 0.016(3) -0.004(2) -0.004(2) -0.008(2)
C12 0.025(3) 0.014(3) 0.011(3) 0.001(2) -0.002(2) -0.002(2)
C13 0.020(3) 0.015(2) 0.008(2) -0.0001(19) -0.002(2) -0.001(2)
C14 0.017(3) 0.013(3) 0.015(3) -0.005(2) -0.003(2) -0.001(2)
C15 0.026(3) 0.005(3) 0.019(3) 0.003(2) 0.004(2) 0.000(2)
C16 0.024(4) 0.019(3) 0.015(3) 0.002(3) -0.007(3) -0.004(3)
C17 0.022(3) 0.020(3) 0.024(3) 0.002(3) -0.007(2) 0.002(2)
C18 0.017(3) 0.018(3) 0.023(3) -0.002(2) -0.003(2) -0.005(2)
C19 0.023(3) 0.009(3) 0.014(3) 0.000(2) -0.0010(18) -0.004(2)
C20 0.020(3) 0.009(3) 0.003(2) -0.0033(19) 0.0012(19) -0.005(2)
C21 0.022(3) 0.012(3) 0.009(3) -0.001(2) -0.001(2) -0.002(2)
C22 0.019(3) 0.018(3) 0.016(3) 0.002(2) 0.000(2) -0.004(2)
C23 0.034(3) 0.014(3) 0.010(3) 0.005(2) -0.001(2) -0.006(2)
C24 0.032(3) 0.014(3) 0.019(3) 0.005(2) -0.007(2) -0.001(2)
C25 0.016(3) 0.017(3) 0.019(3) 0.005(2) -0.001(2) -0.002(2)
C26 0.026(3) 0.008(2) 0.007(2) -0.004(2) -0.001(2) -0.003(2)
C27 0.018(3) 0.031(4) 0.031(4) 0.010(3) -0.002(2) -0.001(2)
C28 0.054(5) 0.040(4) 0.034(4) 0.007(4) 0.002(4) -0.004(4)

loop_
_atom_type_symbol
_atom_type_description
_atom_type_scat_dispersion_real
_atom_type_scat_dispersion_imag
_atom_type_scat_source
C C 0.0033 0.0016 'International Tables Vol C Tables 4.2.6.8 and 6.1.1.4'
H H 0.0000 0.0000 'International Tables Vol C Tables 4.2.6.8 and 6.1.1.4'
N N 0.0061 0.0033 'International Tables Vol C Tables 4.2.6.8 and 6.1.1.4'
O O 0.0106 0.0060 'International Tables Vol C Tables 4.2.6.8 and 6.1.1.4'
F F 0.0171 0.0103 'International Tables Vol C Tables 4.2.6.8 and 6.1.1.4'
Ir Ir -1.4442 7.9887 'International Tables Vol C Tables 4.2.6.8 and 6.1.1.4'
Cl Cl 0.1484 0.1585 'International Tables Vol C Tables 4.2.6.8 and 6.1.1.4'

loop_
_geom_angle_atom_site_label_1
_geom_angle_atom_site_label_2
_geom_angle_atom_site_label_3
_geom_angle
_geom_angle_site_symmetry_1
_geom_angle_site_symmetry_3
N1 Ir C26 95.1(2) . .
N1 Ir C13 79.7(2) . .
C26 Ir C13 89.1(2) . .
N1 Ir N2 172.91(16) . .
C26 Ir N2 80.1(2) . .
C13 Ir N2 95.0(2) . .
N1 Ir Cl1 95.53(13) . .
C26 Ir Cl1 169.40(16) . .
C13 Ir Cl1 93.10(15) . .
N2 Ir Cl1 89.42(16) . .
N1 Ir Ir 91.88(11) . 2_765
C26 Ir Ir 127.37(15) . 2_765
C13 Ir Ir 143.30(15) . 2_765
N2 Ir Ir 95.17(12) . 2_765
Cl1 Ir Ir 51.90(3) . 2_765
Ir Cl1 Ir 76.21(5) 2_765 .
C7 O1 C6 103.5(4) . .
C20 O2 C19 104.3(4) . .
C7 N1 C1 105.2(4) . .
C7 N1 Ir 114.5(4) . .
C1 N1 Ir 140.2(4) . .
C20 N2 C14 105.1(4) . .
C20 N2 Ir 112.9(4) . .
C14 N2 Ir 141.9(4) . .
C6 C1 N1 107.0(5) . .
C6 C1 C2 120.5(5) . .
N1 C1 C2 132.4(5) . .
C3 C2 C1 116.1(6) . .
C3 C2 H2A 122.0 . .
C1 C2 H2A 122.0 . .
C2 C3 C4 123.0(7) . .
C2 C3 H3A 118.5 . .
C4 C3 H3A 118.5 . .
C3 C4 C5 122.1(6) . .
C3 C4 H4A 119.0 . .
C5 C4 H4A 119.0 . .
C6 C5 C4 113.9(5) . .
C6 C5 H5A 123.0 . .
C4 C5 H5A 123.0 . .
C1 C6 C5 124.4(5) . .
C1 C6 O1 109.2(5) . .
C5 C6 O1 126.3(5) . .
N1 C7 O1 114.9(5) . .
N1 C7 C8 119.2(5) . .
O1 C7 C8 125.3(5) . .
C9 C8 C13 126.0(5) . .
C9 C8 C7 122.4(5) . .
C13 C8 C7 111.4(5) . .
C8 C9 C10 116.1(5) . .
C8 C9 H9A 121.9 . .
C10 C9 H9A 121.9 . .
F1 C10 C11 118.8(5) . .
F1 C10 C9 118.8(5) . .
C11 C10 C9 122.3(5) . .
C12 C11 C10 118.0(5) . .
C12 C11 H11A 121.0 . .
C10 C11 H11A 121.0 . .
F2 C12 C11 115.7(5) . .
F2 C12 C13 119.4(5) . .
C11 C12 C13 124.9(5) . .
C12 C13 C8 112.6(5) . .
C12 C13 Ir 133.4(4) . .
C8 C13 Ir 114.0(4) . .
C19 C14 C15 119.5(5) . .
C19 C14 N2 106.7(5) . .
C15 C14 N2 133.8(5) . .
C16 C15 C14 117.8(6) . .
C16 C15 H15A 121.1 . .
C14 C15 H15A 121.1 . .
C15 C16 C17 121.0(7) . .
C15 C16 H16A 119.5 . .
C17 C16 H16A 119.5 . .
C18 C17 C16 121.1(6) . .
C18 C17 H17A 119.4 . .
C16 C17 H17A 119.4 . .
C19 C18 C17 115.4(5) . .
C19 C18 H18A 122.3 . .
C17 C18 H18A 122.3 . .
C18 C19 O2 125.9(5) . .
C18 C19 C14 125.0(5) . .
O2 C19 C14 109.0(5) . .
N2 C20 O2 114.8(5) . .
N2 C20 C21 120.4(5) . .
O2 C20 C21 124.7(5) . .
C22 C21 C26 126.1(5) . .
C22 C21 C20 121.5(5) . .
C26 C21 C20 112.5(5) . .
C23 C22 C21 115.9(5) . .
C23 C22 H22A 122.1 . .
C21 C22 H22A 122.1 . .
F3 C23 C24 119.4(5) . .
F3 C23 C22 118.8(5) . .
C24 C23 C22 121.8(5) . .
C23 C24 C25 119.3(5) . .
C23 C24 H24A 120.4 . .
C25 C24 H24A 120.4 . .
F4 C25 C24 116.5(5) . .
F4 C25 C26 119.1(5) . .
C24 C25 C26 124.3(5) . .
C25 C26 C21 112.6(5) . .
C25 C26 Ir 133.1(4) . .
C21 C26 Ir 114.1(4) . .
Cl2 C27 Cl3 111.4(3) . .
Cl2 C27 H27A 109.4 . .
Cl3 C27 H27A 109.4 . .
Cl2 C27 H27B 109.4 . .
Cl3 C27 H27B 109.4 . .
H27A C27 H27B 108.0 . .
Cl5 C28 Cl4 112.1(5) . .
Cl5 C28 H28A 109.2 . .
Cl4 C28 H28A 109.2 . .
Cl5 C28 H28B 109.2 . .
Cl4 C28 H28B 109.2 . .
H28A C28 H28B 107.9 . .

loop_
_geom_bond_atom_site_label_1
_geom_bond_atom_site_label_2
_geom_bond_distance
_geom_bond_site_symmetry_2
Ir N1 2.030(4) .
Ir C26 2.036(5) .
Ir C13 2.055(6) .
Ir N2 2.062(4) .
Ir Cl1 2.4658(14) .
Ir Ir 3.0433(3) 2_765
Cl1 Ir 2.4658(14) 2_765
Cl2 C27 1.748(6) .
Cl3 C27 1.760(6) .
Cl4 C28 1.739(9) .
Cl5 C28 1.750(8) .
F1 C10 1.350(6) .
F2 C12 1.360(7) .
F3 C23 1.352(6) .
F4 C25 1.362(6) .
O1 C7 1.338(6) .
O1 C6 1.389(7) .
O2 C20 1.346(6) .
O2 C19 1.379(6) .
N1 C7 1.314(7) .
N1 C1 1.395(7) .
N2 C20 1.308(7) .
N2 C14 1.414(7) .
C1 C6 1.369(8) .
C1 C2 1.390(8) .
C2 C3 1.361(10) .
C2 H2A 0.9500 .
C3 C4 1.382(11) .
C3 H3A 0.9500 .
C4 C5 1.385(8) .
C4 H4A 0.9500 .
C5 C6 1.388(8) .
C5 H5A 0.9500 .
C7 C8 1.453(7) .
C8 C9 1.375(8) .
C8 C13 1.417(8) .
C9 C10 1.392(8) .
C9 H9A 0.9500 .
C10 C11 1.374(9) .
C11 C12 1.379(8) .
C11 H11A 0.9500 .
C12 C13 1.394(8) .
C14 C19 1.380(8) .
C14 C15 1.392(8) .
C15 C16 1.364(10) .
C15 H15A 0.9500 .
C16 C17 1.436(10) .
C16 H16A 0.9500 .
C17 C18 1.377(8) .
C17 H17A 0.9500 .
C18 C19 1.369(8) .
C18 H18A 0.9500 .
C20 C21 1.428(7) .
C21 C22 1.392(8) .
C21 C26 1.410(8) .
C22 C23 1.379(8) .
C22 H22A 0.9500 .
C23 C24 1.370(8) .
C24 C25 1.373(8) .
C24 H24A 0.9500 .
C25 C26 1.388(8) .
C27 H27A 0.9900 .
C27 H27B 0.9900 .
C28 H28A 0.9900 .
C28 H28B 0.9900 .
